data_4344382
loop_
_publ_author_name
'Escriche-Tur, Luis'
'Corbella, Montserrat'
'Font-Bardia, Merc\`e'
'Castro, Isabel'
'Bonneviot, Laurent'
'Albela, Bel\'en'

_publ_section_title
;
 Biomimetic Mn-Catalases Based on Dimeric Manganese Complexes in
 Mesoporous Silica for Potential Antioxidant Agent.
;
_journal_issue 21
_journal_name_full 'Inorganic chemistry'
_journal_page_first 10111
_journal_page_last 10125
_journal_paper_doi 10.1021/acs.inorgchem.5b01425
_journal_volume 54
_journal_year 2015
_chemical_formula_moiety 'C36 H32 Cl Mn2 N4 O12, Cl O4, C2 H3 N'
_chemical_formula_sum 'C38 H35 Cl2 Mn2 N5 O16'
_chemical_formula_weight 998.49
_chemical_name_systematic
;
 ?
;
_space_group_IT_number 14
_symmetry_cell_setting monoclinic
_symmetry_space_group_name_Hall '-P 2ybc'
_symmetry_space_group_name_H-M 'P 1 21/c 1'
_atom_sites_solution_hydrogens geom
_atom_sites_solution_primary direct
_atom_sites_solution_secondary difmap
_audit_creation_method SHELXL-97
_cell_angle_alpha 90.00
_cell_angle_beta 95.717(14)
_cell_angle_gamma 90.00
_cell_formula_units_Z 4
_cell_length_a 17.826(7)
_cell_length_b 21.265(7)
_cell_length_c 10.759(4)
_cell_measurement_reflns_used 983
_cell_measurement_temperature 100(2)
_cell_measurement_theta_max 19.65
_cell_measurement_theta_min 2.99
_cell_volume 4058(3)
_computing_cell_refinement 'BRUKER APEX2'
_computing_data_collection 'BRUKER APEX2'
_computing_data_reduction 'BRUKER APEX2'
_computing_molecular_graphics 'ORTEP (Brueggermann and Smith, 1990)'
_computing_publication_material 'PLATON (Spek, 1990)'
_computing_structure_refinement 'SHELXL-97 (Sheldrick, 1997)'
_computing_structure_solution 'SHELXS-97 (Sheldrick, 1997)'
_diffrn_ambient_temperature 100(2)
_diffrn_measured_fraction_theta_full 0.995
_diffrn_measured_fraction_theta_max 0.995
_diffrn_measurement_device_type 'Bruker X8 KappaAPEXII'
_diffrn_measurement_method 'omega and phi scans'
_diffrn_radiation_monochromator graphite
_diffrn_radiation_source 'fine-focus sealed tube'
_diffrn_radiation_type MoK\a
_diffrn_radiation_wavelength 0.71073
_diffrn_reflns_av_R_equivalents 0.0000
_diffrn_reflns_av_sigmaI/netI 0.1442
_diffrn_reflns_limit_h_max 17
_diffrn_reflns_limit_h_min -17
_diffrn_reflns_limit_k_max 21
_diffrn_reflns_limit_k_min 0
_diffrn_reflns_limit_l_max 10
_diffrn_reflns_limit_l_min 0
_diffrn_reflns_number 4226
_diffrn_reflns_theta_full 20.81
_diffrn_reflns_theta_max 20.81
_diffrn_reflns_theta_min 1.15
_exptl_absorpt_coefficient_mu 0.835
_exptl_absorpt_correction_T_max 0.98
_exptl_absorpt_correction_T_min 0.93
_exptl_absorpt_correction_type empirical
_exptl_absorpt_process_details sadabs
_exptl_crystal_colour green
_exptl_crystal_density_diffrn 1.631
_exptl_crystal_density_method 'not measured'
_exptl_crystal_description needle
_exptl_crystal_F_000 2032
_exptl_crystal_size_max 0.57
_exptl_crystal_size_mid 0.07
_exptl_crystal_size_min 0.02
_refine_diff_density_max 0.306
_refine_diff_density_min -0.380
_refine_diff_density_rms 0.066
_refine_ls_extinction_method none
_refine_ls_goodness_of_fit_ref 0.824
_refine_ls_hydrogen_treatment mixed
_refine_ls_matrix_type full
_refine_ls_number_parameters 562
_refine_ls_number_reflns 4226
_refine_ls_number_restraints 1
_refine_ls_restrained_S_all 0.824
_refine_ls_R_factor_all 0.0914
_refine_ls_R_factor_gt 0.0352
_refine_ls_shift/su_max 0.000
_refine_ls_shift/su_mean 0.000
_refine_ls_structure_factor_coef Fsqd
_refine_ls_weighting_details 'calc w=1/[\s^2^(Fo^2^)+(0.0000P)^2^+0.0000P] where P=(Fo^2^+2Fc^2^)/3'
_refine_ls_weighting_scheme calc
_refine_ls_wR_factor_gt 0.0768
_refine_ls_wR_factor_ref 0.0966
_reflns_number_gt 2416
_reflns_number_total 4226
_reflns_threshold_expression >2sigma(I)
_cod_data_source_file ic5b01425_si_002.cif
_cod_data_source_block mb01bc1na
_cod_depositor_comments 'Adding full bibliography for 4344381--4344382.cif.'
_cod_original_cell_volume 4058(2)
_cod_original_sg_symbol_H-M P21/c
_cod_database_code 4344382

loop_
_symmetry_equiv_pos_as_xyz
'x, y, z'
'-x, y+1/2, -z+1/2'
'-x, -y, -z'
'x, -y-1/2, z-1/2'

loop_
_atom_site_label
_atom_site_type_symbol
_atom_site_fract_x
_atom_site_fract_y
_atom_site_fract_z
_atom_site_U_iso_or_equiv
_atom_site_adp_type
_atom_site_occupancy
_atom_site_symmetry_multiplicity
_atom_site_calc_flag
_atom_site_refinement_flags
Mn1 Mn 0.67809(5) 0.08473(4) 0.12089(10) 0.0226(3) Uani 1 1 d .
Mn2 Mn 0.83429(5) 0.02844(4) 0.22688(10) 0.0225(3) Uani 1 1 d .
O1 O 0.7430(2) 0.05950(17) 0.2481(4) 0.0204(11) Uani 1 1 d .
O2 O 0.8601(2) 0.09918(18) 0.0990(4) 0.0293(12) Uani 1 1 d .
O3 O 0.7463(2) 0.13614(17) 0.0302(4) 0.0233(11) Uani 1 1 d .
O4 O 0.9787(3) 0.16274(18) 0.0440(4) 0.0275(12) Uani 1 1 d .
O5 O 0.6949(2) 0.00387(18) 0.0028(4) 0.0225(11) Uani 1 1 d .
O6 O 0.8070(2) -0.03068(17) 0.0906(4) 0.0214(11) Uani 1 1 d .
O7 O 0.7193(2) -0.0272(2) -0.2502(4) 0.0311(12) Uani 1 1 d .
O8 O 0.6449(2) 0.17032(17) 0.2199(4) 0.0300(12) Uani 1 1 d .
H8A H 0.6282 0.2051 0.1757 0.036 Uiso 1 1 d R
H8B H 0.6484 0.1749 0.3034 0.036 Uiso 1 1 d R
N1 N 0.5847(3) 0.1080(2) 0.0014(5) 0.0234(14) Uani 1 1 d U
N2 N 0.5928(3) 0.0383(2) 0.1981(5) 0.0184(14) Uani 1 1 d .
N3 N 0.8808(3) 0.0743(2) 0.3835(5) 0.0199(14) Uani 1 1 d .
N4 N 0.9460(3) 0.0044(2) 0.2292(6) 0.0277(15) Uani 1 1 d .
N5 N 0.4109(5) 0.2031(4) 0.5490(9) 0.079(3) Uani 1 1 d .
C1 C 0.5842(4) 0.1449(3) -0.1001(7) 0.0299(19) Uani 1 1 d U
H1 H 0.6303 0.1580 -0.1244 0.036 Uiso 1 1 calc R
C2 C 0.5183(4) 0.1648(3) -0.1716(7) 0.0258(18) Uani 1 1 d .
H2 H 0.5203 0.1909 -0.2405 0.031 Uiso 1 1 calc R
C3 C 0.4517(4) 0.1444(3) -0.1359(7) 0.0293(19) Uani 1 1 d .
H3 H 0.4069 0.1557 -0.1822 0.035 Uiso 1 1 calc R
C4 C 0.4497(4) 0.1070(3) -0.0316(7) 0.0279(19) Uani 1 1 d .
H4 H 0.4040 0.0935 -0.0063 0.033 Uiso 1 1 calc R
C5 C 0.5175(4) 0.0897(3) 0.0349(6) 0.0182(17) Uani 1 1 d .
C6 C 0.5223(4) 0.0484(3) 0.1464(6) 0.0198(17) Uani 1 1 d .
C7 C 0.4619(4) 0.0194(3) 0.1900(7) 0.0280(19) Uani 1 1 d .
H7 H 0.4137 0.0250 0.1500 0.034 Uiso 1 1 calc R
C8 C 0.4735(4) -0.0188(3) 0.2953(7) 0.0254(18) Uani 1 1 d .
H8 H 0.4327 -0.0377 0.3279 0.030 Uiso 1 1 calc R
C9 C 0.5440(4) -0.0285(3) 0.3502(7) 0.0278(18) Uani 1 1 d .
H9 H 0.5523 -0.0545 0.4198 0.033 Uiso 1 1 calc R
C10 C 0.6031(4) 0.0006(3) 0.3011(7) 0.0252(18) Uani 1 1 d .
H10 H 0.6517 -0.0055 0.3392 0.030 Uiso 1 1 calc R
C11 C 0.8403(4) 0.1057(3) 0.4613(7) 0.0244(18) Uani 1 1 d .
H11 H 0.7881 0.1069 0.4457 0.029 Uiso 1 1 calc R
C12 C 0.8750(4) 0.1365(3) 0.5642(7) 0.033(2) Uani 1 1 d .
H12 H 0.8459 0.1583 0.6170 0.039 Uiso 1 1 calc R
C13 C 0.9511(4) 0.1352(3) 0.5893(7) 0.0299(19) Uani 1 1 d .
H13 H 0.9743 0.1552 0.6598 0.036 Uiso 1 1 calc R
C14 C 0.9937(4) 0.1037(3) 0.5080(7) 0.0292(19) Uani 1 1 d .
H14 H 1.0461 0.1035 0.5204 0.035 Uiso 1 1 calc R
C15 C 0.9558(4) 0.0726(3) 0.4079(7) 0.0255(18) Uani 1 1 d .
C16 C 0.9938(4) 0.0348(3) 0.3167(6) 0.0205(17) Uani 1 1 d .
C17 C 1.0705(4) 0.0300(3) 0.3147(7) 0.0268(18) Uani 1 1 d .
H17 H 1.1030 0.0513 0.3734 0.032 Uiso 1 1 calc R
C18 C 1.0993(4) -0.0072(3) 0.2236(7) 0.0268(18) Uani 1 1 d .
H18 H 1.1511 -0.0109 0.2213 0.032 Uiso 1 1 calc R
C19 C 1.0507(4) -0.0384(3) 0.1373(7) 0.0280(19) Uani 1 1 d .
H19 H 1.0688 -0.0631 0.0754 0.034 Uiso 1 1 calc R
C20 C 0.9755(4) -0.0321(3) 0.1449(7) 0.0235(17) Uani 1 1 d .
H20 H 0.9427 -0.0543 0.0885 0.028 Uiso 1 1 calc R
C21 C 0.8174(4) 0.1361(3) 0.0352(7) 0.0215(12) Uani 1 1 d .
C22 C 0.8532(4) 0.1839(3) -0.0446(6) 0.0238(18) Uani 1 1 d .
C23 C 0.8035(4) 0.2176(3) -0.1338(7) 0.0251(18) Uani 1 1 d .
H23 H 0.7518 0.2109 -0.1390 0.030 Uiso 1 1 calc R
C24 C 0.8338(4) 0.2604(3) -0.2127(7) 0.0284(19) Uani 1 1 d .
H24 H 0.8020 0.2820 -0.2718 0.034 Uiso 1 1 calc R
C25 C 0.9080(4) 0.2708(3) -0.2047(6) 0.0246(18) Uani 1 1 d .
H25 H 0.9264 0.3009 -0.2565 0.030 Uiso 1 1 calc R
C26 C 0.9577(4) 0.2388(3) -0.1229(7) 0.0243(18) Uani 1 1 d .
H26 H 1.0092 0.2461 -0.1218 0.029 Uiso 1 1 calc R
C27 C 0.9307(4) 0.1944(3) -0.0400(7) 0.0222(18) Uani 1 1 d .
C28 C 1.0572(4) 0.1785(3) 0.0547(7) 0.039(2) Uani 1 1 d .
H28A H 1.0838 0.1524 0.1172 0.058 Uiso 1 1 calc R
H28B H 1.0635 0.2218 0.0783 0.058 Uiso 1 1 calc R
H28C H 1.0768 0.1717 -0.0241 0.058 Uiso 1 1 calc R
C29 C 0.7481(4) -0.0339(3) 0.0134(7) 0.0215(12) Uani 1 1 d .
C30 C 0.7457(3) -0.0914(3) -0.0712(7) 0.0237(18) Uani 1 1 d .
C31 C 0.7565(3) -0.1502(3) -0.0156(7) 0.0262(18) Uani 1 1 d .
H31 H 0.7655 -0.1536 0.0707 0.031 Uiso 1 1 calc R
C32 C 0.7538(4) -0.2046(3) -0.0901(8) 0.034(2) Uani 1 1 d .
H32 H 0.7601 -0.2442 -0.0538 0.041 Uiso 1 1 calc R
C33 C 0.7418(4) -0.1984(3) -0.2152(8) 0.033(2) Uani 1 1 d .
H33 H 0.7401 -0.2346 -0.2636 0.040 Uiso 1 1 calc R
C34 C 0.7317(3) -0.1408(3) -0.2761(7) 0.0266(18) Uani 1 1 d .
H34 H 0.7263 -0.1380 -0.3628 0.032 Uiso 1 1 calc R
C35 C 0.7301(4) -0.0867(3) -0.2004(7) 0.0299(19) Uani 1 1 d .
C36 C 0.7095(4) -0.0213(3) -0.3844(7) 0.037(2) Uani 1 1 d .
H36A H 0.7020 0.0221 -0.4066 0.056 Uiso 1 1 calc R
H36B H 0.6663 -0.0453 -0.4171 0.056 Uiso 1 1 calc R
H36C H 0.7536 -0.0368 -0.4188 0.056 Uiso 1 1 calc R
C37 C 0.4534(4) 0.1832(4) 0.3248(9) 0.055(2) Uani 1 1 d .
C38 C 0.4314(5) 0.1941(4) 0.4521(12) 0.069(3) Uani 1 1 d .
Cl1 Cl 0.80994(10) -0.11899(7) 0.35144(18) 0.0285(5) Uani 1 1 d .
O9 O 0.8262(2) -0.05097(17) 0.3701(4) 0.0259(12) Uani 1 1 d .
O10 O 0.7352(2) -0.12582(19) 0.2936(4) 0.0361(13) Uani 1 1 d .
O11 O 0.8188(2) -0.14767(19) 0.4730(4) 0.0380(13) Uani 1 1 d .
O12 O 0.8625(2) -0.14480(18) 0.2738(4) 0.0349(13) Uani 1 1 d .
Cl2 Cl 0.64417(11) 0.33203(8) 0.05703(19) 0.0344(5) Uani 1 1 d .
O13 O 0.6880(3) 0.3571(2) 0.1649(5) 0.0581(16) Uani 1 1 d .
O14 O 0.6927(2) 0.31047(19) -0.0325(4) 0.0351(13) Uani 1 1 d .
O15 O 0.5933(2) 0.37938(18) 0.0031(4) 0.0344(13) Uani 1 1 d .
O16 O 0.5987(3) 0.2799(2) 0.0938(5) 0.0561(16) Uani 1 1 d .

loop_
_atom_site_aniso_label
_atom_site_aniso_U_11
_atom_site_aniso_U_22
_atom_site_aniso_U_33
_atom_site_aniso_U_23
_atom_site_aniso_U_13
_atom_site_aniso_U_12
Mn1 0.0301(7) 0.0131(6) 0.0246(8) -0.0007(5) 0.0023(5) -0.0007(5)
Mn2 0.0309(7) 0.0138(5) 0.0225(8) -0.0007(5) 0.0009(5) 0.0002(5)
O1 0.023(3) 0.018(2) 0.020(3) -0.002(2) -0.001(2) -0.0023(19)
O2 0.037(3) 0.021(3) 0.030(3) 0.002(2) 0.003(2) 0.001(2)
O3 0.030(3) 0.018(2) 0.022(3) 0.003(2) 0.003(2) -0.001(2)
O4 0.034(3) 0.021(3) 0.027(3) 0.005(2) 0.002(2) 0.002(2)
O5 0.027(3) 0.015(2) 0.025(3) 0.001(2) 0.003(2) 0.001(2)
O6 0.030(3) 0.016(2) 0.017(3) -0.006(2) -0.004(2) -0.001(2)
O7 0.045(3) 0.022(3) 0.025(4) -0.003(3) 0.000(2) 0.001(2)
O8 0.049(3) 0.019(2) 0.022(3) 0.001(2) 0.001(2) 0.005(2)
N1 0.030(4) 0.014(3) 0.026(4) -0.004(2) 0.000(3) -0.001(3)
N2 0.029(4) 0.010(3) 0.017(4) 0.000(3) 0.006(3) -0.004(3)
N3 0.026(4) 0.013(3) 0.019(4) 0.006(3) -0.003(3) 0.002(3)
N4 0.036(4) 0.013(3) 0.033(4) 0.001(3) 0.002(4) 0.000(3)
N5 0.073(6) 0.071(6) 0.093(9) 0.008(6) 0.006(6) 0.007(5)
C1 0.041(5) 0.021(4) 0.028(5) -0.001(3) 0.006(4) -0.007(4)
C2 0.034(5) 0.018(4) 0.025(5) 0.000(4) 0.000(4) 0.007(4)
C3 0.028(5) 0.023(4) 0.037(6) 0.002(4) 0.003(4) 0.002(4)
C4 0.023(5) 0.020(4) 0.040(6) -0.003(4) 0.005(4) 0.004(3)
C5 0.022(5) 0.008(4) 0.024(5) -0.003(3) 0.000(4) -0.003(3)
C6 0.019(5) 0.019(4) 0.021(5) 0.003(4) 0.002(4) -0.005(4)
C7 0.032(5) 0.023(4) 0.028(6) -0.003(4) -0.005(4) 0.002(4)
C8 0.037(5) 0.009(4) 0.031(6) -0.005(4) 0.007(4) -0.003(3)
C9 0.033(5) 0.019(4) 0.031(5) 0.003(4) 0.004(4) 0.005(4)
C10 0.028(5) 0.022(4) 0.025(5) -0.004(4) 0.002(4) 0.000(4)
C11 0.033(5) 0.018(4) 0.023(5) -0.005(4) 0.006(4) -0.003(4)
C12 0.033(6) 0.026(4) 0.038(6) 0.001(4) 0.000(4) 0.005(4)
C13 0.049(6) 0.016(4) 0.025(5) -0.007(4) 0.003(4) -0.004(4)
C14 0.038(5) 0.022(4) 0.025(6) 0.005(4) -0.006(4) -0.002(4)
C15 0.034(5) 0.013(4) 0.027(6) 0.005(4) -0.005(4) 0.001(4)
C16 0.027(5) 0.011(4) 0.023(5) 0.004(4) 0.002(4) 0.001(4)
C17 0.028(5) 0.024(4) 0.028(5) -0.001(4) 0.003(4) 0.002(4)
C18 0.032(5) 0.019(4) 0.029(5) 0.005(4) 0.003(4) 0.002(4)
C19 0.032(5) 0.018(4) 0.034(6) 0.004(4) 0.001(4) 0.000(4)
C20 0.032(5) 0.013(4) 0.025(5) 0.003(4) 0.000(4) 0.000(3)
C21 0.032(4) 0.009(3) 0.024(4) 0.001(3) 0.002(3) -0.005(3)
C22 0.030(5) 0.018(4) 0.022(5) -0.005(4) -0.005(4) 0.003(4)
C23 0.032(5) 0.020(4) 0.024(5) -0.008(4) 0.006(4) 0.003(4)
C24 0.036(5) 0.019(4) 0.031(6) 0.003(4) 0.003(4) 0.001(4)
C25 0.035(5) 0.018(4) 0.021(5) 0.001(4) 0.006(4) -0.004(4)
C26 0.029(5) 0.020(4) 0.024(5) -0.006(4) 0.000(4) 0.002(4)
C27 0.030(5) 0.014(4) 0.024(5) 0.000(4) 0.008(4) -0.003(4)
C28 0.042(5) 0.033(5) 0.041(6) 0.001(4) -0.003(4) -0.004(4)
C29 0.032(4) 0.009(3) 0.024(4) 0.001(3) 0.002(3) -0.005(3)
C30 0.031(4) 0.018(4) 0.021(6) -0.003(4) 0.001(4) 0.002(3)
C31 0.023(4) 0.023(5) 0.031(5) 0.003(4) -0.002(3) 0.002(3)
C32 0.048(5) 0.014(4) 0.039(7) -0.003(4) -0.002(4) -0.001(3)
C33 0.043(5) 0.020(5) 0.036(7) -0.007(4) 0.001(4) -0.002(4)
C34 0.034(5) 0.020(4) 0.025(5) -0.005(4) 0.000(4) -0.004(3)
C35 0.042(5) 0.021(5) 0.026(6) -0.002(5) -0.002(4) 0.002(4)
C36 0.048(5) 0.036(5) 0.026(6) -0.001(4) 0.000(4) 0.000(4)
C37 0.062(6) 0.058(6) 0.049(7) -0.009(5) 0.023(5) -0.005(4)
C38 0.055(7) 0.038(6) 0.111(12) 0.009(7) -0.003(7) -0.004(5)
Cl1 0.0397(13) 0.0177(11) 0.0278(14) 0.0000(10) 0.0026(10) -0.0026(9)
O9 0.042(3) 0.010(3) 0.025(3) 0.002(2) -0.001(2) 0.000(2)
O10 0.033(3) 0.030(3) 0.044(4) 0.000(3) -0.003(3) -0.005(2)
O11 0.062(4) 0.025(3) 0.027(4) 0.002(3) 0.005(3) -0.003(2)
O12 0.046(3) 0.025(3) 0.033(4) -0.002(2) 0.004(3) 0.001(2)
Cl2 0.0463(12) 0.0250(11) 0.0321(15) 0.0027(11) 0.0048(11) 0.0028(10)
O13 0.077(4) 0.051(3) 0.044(4) 0.000(3) -0.002(3) 0.005(3)
O14 0.046(3) 0.031(3) 0.029(3) 0.000(2) 0.007(3) 0.001(2)
O15 0.045(3) 0.022(3) 0.035(3) 0.004(3) 0.001(3) 0.006(2)
O16 0.065(4) 0.032(3) 0.074(5) 0.016(3) 0.021(3) 0.001(3)

loop_
_atom_type_symbol
_atom_type_description
_atom_type_scat_dispersion_real
_atom_type_scat_dispersion_imag
_atom_type_scat_source
C C 0.0033 0.0016 'International Tables Vol C Tables 4.2.6.8 and 6.1.1.4'
H H 0.0000 0.0000 'International Tables Vol C Tables 4.2.6.8 and 6.1.1.4'
O O 0.0106 0.0060 'International Tables Vol C Tables 4.2.6.8 and 6.1.1.4'
Cl Cl 0.1484 0.1585 'International Tables Vol C Tables 4.2.6.8 and 6.1.1.4'
Mn Mn 0.3368 0.7283 'International Tables Vol C Tables 4.2.6.8 and 6.1.1.4'
N N 0.0061 0.0033 'International Tables Vol C Tables 4.2.6.8 and 6.1.1.4'

loop_
_geom_angle_atom_site_label_1
_geom_angle_atom_site_label_2
_geom_angle_atom_site_label_3
_geom_angle
O1 Mn1 O3 99.32(18)
O1 Mn1 N2 89.7(2)
O3 Mn1 N2 170.6(2)
O1 Mn1 N1 166.7(2)
O3 Mn1 N1 93.3(2)
N2 Mn1 N1 77.5(2)
O1 Mn1 O5 95.37(16)
O3 Mn1 O5 91.24(16)
N2 Mn1 O5 90.41(17)
N1 Mn1 O5 88.55(17)
O1 Mn1 O8 93.57(17)
O3 Mn1 O8 89.43(16)
N2 Mn1 O8 87.48(17)
N1 Mn1 O8 82.25(17)
O5 Mn1 O8 170.80(16)
O1 Mn1 Mn2 28.68(12)
O3 Mn1 Mn2 79.77(13)
N2 Mn1 Mn2 109.60(17)
N1 Mn1 Mn2 161.94(15)
O5 Mn1 Mn2 75.05(11)
O8 Mn1 Mn2 114.08(11)
O1 Mn2 O6 99.83(17)
O1 Mn2 N3 91.1(2)
O6 Mn2 N3 166.51(19)
O1 Mn2 N4 169.2(2)
O6 Mn2 N4 91.0(2)
N3 Mn2 N4 78.2(2)
O1 Mn2 O2 94.55(17)
O6 Mn2 O2 91.34(17)
N3 Mn2 O2 95.75(18)
N4 Mn2 O2 84.94(18)
O1 Mn2 O9 93.84(16)
O6 Mn2 O9 90.15(16)
N3 Mn2 O9 81.12(17)
N4 Mn2 O9 86.26(17)
O2 Mn2 O9 171.10(16)
O1 Mn2 Mn1 28.55(13)
O6 Mn2 Mn1 80.05(12)
N3 Mn2 Mn1 112.89(16)
N4 Mn2 Mn1 157.40(16)
O2 Mn2 Mn1 74.65(12)
O9 Mn2 Mn1 114.24(11)
Mn1 O1 Mn2 122.8(2)
C21 O2 Mn2 130.0(4)
C21 O3 Mn1 130.3(4)
C27 O4 C28 118.9(5)
C29 O5 Mn1 127.3(4)
C29 O6 Mn2 130.7(4)
C35 O7 C36 117.9(5)
Mn1 O8 H8A 120.2
Mn1 O8 H8B 124.9
H8A O8 H8B 114.8
C5 N1 C1 117.0(5)
C5 N1 Mn1 116.7(4)
C1 N1 Mn1 126.0(5)
C6 N2 C10 118.4(5)
C6 N2 Mn1 117.2(4)
C10 N2 Mn1 124.3(4)
C15 N3 C11 118.8(6)
C15 N3 Mn2 117.6(5)
C11 N3 Mn2 123.5(5)
C20 N4 C16 118.7(6)
C20 N4 Mn2 125.6(5)
C16 N4 Mn2 115.3(5)
N1 C1 C2 124.0(6)
N1 C1 H1 118.0
C2 C1 H1 118.0
C3 C2 C1 117.2(7)
C3 C2 H2 121.4
C1 C2 H2 121.4
C2 C3 C4 120.6(6)
C2 C3 H3 119.7
C4 C3 H3 119.7
C3 C4 C5 118.6(6)
C3 C4 H4 120.7
C5 C4 H4 120.7
N1 C5 C4 122.6(6)
N1 C5 C6 114.1(6)
C4 C5 C6 123.3(6)
N2 C6 C7 121.7(6)
N2 C6 C5 114.0(6)
C7 C6 C5 124.2(7)
C6 C7 C8 119.0(6)
C6 C7 H7 120.5
C8 C7 H7 120.5
C9 C8 C7 120.1(6)
C9 C8 H8 119.9
C7 C8 H8 119.9
C8 C9 C10 118.6(7)
C8 C9 H9 120.7
C10 C9 H9 120.7
N2 C10 C9 122.0(6)
N2 C10 H10 119.0
C9 C10 H10 119.0
N3 C11 C12 120.8(6)
N3 C11 H11 119.6
C12 C11 H11 119.6
C13 C12 C11 120.7(7)
C13 C12 H12 119.7
C11 C12 H12 119.7
C12 C13 C14 118.9(7)
C12 C13 H13 120.5
C14 C13 H13 120.5
C15 C14 C13 117.8(7)
C15 C14 H14 121.1
C13 C14 H14 121.1
N3 C15 C14 122.8(6)
N3 C15 C16 113.5(7)
C14 C15 C16 123.7(7)
N4 C16 C17 120.4(6)
N4 C16 C15 114.7(6)
C17 C16 C15 124.9(7)
C16 C17 C18 119.3(6)
C16 C17 H17 120.4
C18 C17 H17 120.4
C19 C18 C17 119.8(6)
C19 C18 H18 120.1
C17 C18 H18 120.1
C20 C19 C18 118.1(7)
C20 C19 H19 121.0
C18 C19 H19 121.0
N4 C20 C19 123.7(6)
N4 C20 H20 118.1
C19 C20 H20 118.1
O2 C21 O3 125.2(6)
O2 C21 C22 117.8(6)
O3 C21 C22 117.0(6)
C27 C22 C23 119.2(6)
C27 C22 C21 124.0(6)
C23 C22 C21 116.7(6)
C24 C23 C22 119.1(6)
C24 C23 H23 120.5
C22 C23 H23 120.5
C25 C24 C23 120.8(7)
C25 C24 H24 119.6
C23 C24 H24 119.6
C24 C25 C26 122.3(6)
C24 C25 H25 118.9
C26 C25 H25 118.9
C25 C26 C27 119.9(6)
C25 C26 H26 120.1
C27 C26 H26 120.1
O4 C27 C22 120.0(6)
O4 C27 C26 121.2(6)
C22 C27 C26 118.8(6)
O4 C28 H28A 109.5
O4 C28 H28B 109.5
H28A C28 H28B 109.5
O4 C28 H28C 109.5
H28A C28 H28C 109.5
H28B C28 H28C 109.5
O5 C29 O6 126.7(6)
O5 C29 C30 119.3(6)
O6 C29 C30 114.0(6)
C31 C30 C35 119.9(6)
C31 C30 C29 118.1(7)
C35 C30 C29 122.0(6)
C30 C31 C32 120.0(7)
C30 C31 H31 120.0
C32 C31 H31 120.0
C33 C32 C31 118.8(7)
C33 C32 H32 120.6
C31 C32 H32 120.6
C32 C33 C34 123.8(7)
C32 C33 H33 118.1
C34 C33 H33 118.1
C33 C34 C35 117.0(7)
C33 C34 H34 121.5
C35 C34 H34 121.5
O7 C35 C30 117.4(6)
O7 C35 C34 122.2(7)
C30 C35 C34 120.3(6)
O7 C36 H36A 109.5
O7 C36 H36B 109.5
H36A C36 H36B 109.5
O7 C36 H36C 109.5
H36A C36 H36C 109.5
H36B C36 H36C 109.5
N5 C38 C37 176.8(12)
O10 Cl1 O12 110.3(3)
O10 Cl1 O11 111.6(3)
O12 Cl1 O11 110.5(3)
O10 Cl1 O9 108.7(3)
O12 Cl1 O9 108.9(2)
O11 Cl1 O9 106.7(3)
Cl1 O9 Mn2 130.5(3)
O14 Cl2 O13 110.3(3)
O14 Cl2 O15 110.6(3)
O13 Cl2 O15 109.7(3)
O14 Cl2 O16 109.3(3)
O13 Cl2 O16 109.7(3)
O15 Cl2 O16 107.3(3)

loop_
_geom_bond_atom_site_label_1
_geom_bond_atom_site_label_2
_geom_bond_distance
Mn1 O1 1.784(4)
Mn1 O3 1.965(4)
Mn1 N2 2.056(5)
Mn1 N1 2.060(5)
Mn1 O5 2.177(4)
Mn1 O8 2.219(4)
Mn1 Mn2 3.1390(16)
Mn2 O1 1.791(4)
Mn2 O6 1.956(4)
Mn2 N3 2.050(5)
Mn2 N4 2.054(5)
Mn2 O2 2.120(4)
Mn2 O9 2.300(4)
O2 C21 1.250(7)
O3 C21 1.264(7)
O4 C27 1.359(7)
O4 C28 1.432(7)
O5 C29 1.241(7)
O6 C29 1.273(7)
O7 C35 1.380(7)
O7 C36 1.442(7)
O8 H8A 0.9136
O8 H8B 0.9000
N1 C5 1.342(7)
N1 C1 1.344(8)
N2 C6 1.338(7)
N2 C10 1.366(8)
N3 C15 1.336(8)
N3 C11 1.337(7)
N4 C20 1.340(8)
N4 C16 1.368(8)
N5 C38 1.155(12)
C1 C2 1.403(9)
C1 H1 0.9300
C2 C3 1.356(8)
C2 H2 0.9300
C3 C4 1.379(9)
C3 H3 0.9300
C4 C5 1.392(8)
C4 H4 0.9300
C5 C6 1.483(8)
C6 C7 1.364(8)
C7 C8 1.392(9)
C7 H7 0.9300
C8 C9 1.349(8)
C8 H8 0.9300
C9 C10 1.374(8)
C9 H9 0.9300
C10 H10 0.9300
C11 C12 1.378(9)
C11 H11 0.9300
C12 C13 1.357(8)
C12 H12 0.9300
C13 C14 1.387(9)
C13 H13 0.9300
C14 C15 1.381(9)
C14 H14 0.9300
C15 C16 1.483(9)
C16 C17 1.374(8)
C17 C18 1.396(9)
C17 H17 0.9300
C18 C19 1.376(9)
C18 H18 0.9300
C19 C20 1.357(8)
C19 H19 0.9300
C20 H20 0.9300
C21 C22 1.511(9)
C22 C27 1.397(8)
C22 C23 1.431(9)
C23 C24 1.390(8)
C23 H23 0.9300
C24 C25 1.335(8)
C24 H24 0.9300
C25 C26 1.367(8)
C25 H25 0.9300
C26 C27 1.416(9)
C26 H26 0.9300
C28 H28A 0.9600
C28 H28B 0.9600
C28 H28C 0.9600
C29 C30 1.523(9)
C30 C31 1.391(8)
C30 C35 1.394(9)
C31 C32 1.405(8)
C31 H31 0.9300
C32 C33 1.348(9)
C32 H32 0.9300
C33 C34 1.393(8)
C33 H33 0.9300
C34 C35 1.410(8)
C34 H34 0.9300
C36 H36A 0.9600
C36 H36B 0.9600
C36 H36C 0.9600
C37 C38 1.480(13)
Cl1 O10 1.420(4)
Cl1 O12 1.425(4)
Cl1 O11 1.438(5)
Cl1 O9 1.485(4)
Cl2 O14 1.432(5)
Cl2 O13 1.435(5)
Cl2 O15 1.438(4)
Cl2 O16 1.451(5)
